data_7113580
loop_
_publ_author_name
'Lokshin, Vladimir'
'Val\`es, Magali'
'Samat, Andr\'e'
'P\`epe, G\'erard'
'Metelitsa, Anatoly'
'Khodorkovsky, Vladimir'

_publ_section_title
;
 A novel photoreversible photochromic system involving a hydrogen
 transfer/cyclization sequence
;
_journal_coden_ASTM CHCOFS
_journal_issue 16
_journal_name_full
;
 Chemical Communications (Cambridge, United Kingdom)
;
_journal_page_first 2080
_journal_page_last 2081
_journal_paper_doi 10.1039/b304861f
_journal_year 2003
_chemical_formula_sum 'C25 H21 N O2'
_chemical_formula_weight 367.43
_space_group_IT_number 14
_symmetry_cell_setting monoclinic
_symmetry_space_group_name_Hall '-P 2yn'
_symmetry_space_group_name_H-M 'P 1 21/n 1'
_atom_sites_solution_hydrogens geom
_atom_sites_solution_primary direct
_atom_sites_solution_secondary difmap
_audit_creation_method SHELXL-97
_cell_angle_alpha 90.00
_cell_angle_beta 97.670(1)
_cell_angle_gamma 90.00
_cell_formula_units_Z 4
_cell_length_a 7.382(1)
_cell_length_b 28.831(4)
_cell_length_c 9.248(1)
_cell_measurement_temperature 293(2)
_cell_volume 1950.6(4)
_computing_structure_refinement 'SHELXL-97 (Sheldrick, 1997)'
_computing_structure_solution 'SHELXS-97 (Sheldrick, 1990)'
_diffrn_ambient_temperature 293(2)
_diffrn_measured_fraction_theta_full 0.165
_diffrn_measured_fraction_theta_max 0.165
_diffrn_measurement_device_type 'Nonius CAD4'
_diffrn_measurement_method \w/2\q
_diffrn_radiation_monochromator graphite
_diffrn_radiation_source 'fine-focus sealed tube'
_diffrn_radiation_type MoK\a
_diffrn_radiation_wavelength 0.71069
_diffrn_reflns_av_R_equivalents 0.0000
_diffrn_reflns_av_sigmaI/netI 0.3291
_diffrn_reflns_limit_h_max 7
_diffrn_reflns_limit_h_min 0
_diffrn_reflns_limit_k_max 43
_diffrn_reflns_limit_k_min 0
_diffrn_reflns_limit_l_max 13
_diffrn_reflns_limit_l_min -14
_diffrn_reflns_number 2253
_diffrn_reflns_theta_full 32.89
_diffrn_reflns_theta_max 32.89
_diffrn_reflns_theta_min 2.33
_exptl_absorpt_coefficient_mu 0.079
_exptl_absorpt_correction_type none
_exptl_crystal_colour yellow
_exptl_crystal_density_diffrn 1.251
_exptl_crystal_density_method 'not measured'
_exptl_crystal_description 'pseudo hexagonal platelets'
_exptl_crystal_F_000 776
_exptl_crystal_size_max 0.3
_exptl_crystal_size_mid 0.3
_exptl_crystal_size_min 0.2
_refine_diff_density_max 0.200
_refine_diff_density_min -0.127
_refine_diff_density_rms 0.031
_refine_ls_extinction_coef 0.38(6)
_refine_ls_extinction_expression Fc^*^=kFc[1+0.001xFc^2^\l^3^/sin(2\q)]^-1/4^
_refine_ls_extinction_method SHELXL
_refine_ls_goodness_of_fit_ref 0.996
_refine_ls_hydrogen_treatment mixed
_refine_ls_matrix_type full
_refine_ls_number_parameters 338
_refine_ls_number_reflns 2253
_refine_ls_number_restraints 0
_refine_ls_restrained_S_all 0.996
_refine_ls_R_factor_all 0.0934
_refine_ls_R_factor_gt 0.0435
_refine_ls_shift/su_max 0.000
_refine_ls_shift/su_mean 0.000
_refine_ls_structure_factor_coef Fsqd
_refine_ls_weighting_details 'calc w=1/[\s^2^(Fo^2^)+(0.0450P)^2^] where P=(Fo^2^+2Fc^2^)/3'
_refine_ls_weighting_scheme calc
_refine_ls_wR_factor_gt 0.1645
_refine_ls_wR_factor_ref 0.3623
_reflns_number_gt 952
_reflns_number_total 2253
_reflns_threshold_expression >2sigma(I)
_cod_duplicate_entry 7103831
_cod_data_source_file b304861k.txt
_cod_data_source_block vla281
_cod_depositor_comments
;
The following automatic conversions were performed:

'_symmetry_cell_setting' value 'Monoclinic' changed to 'monoclinic'
according to
/usr/data/users/saulius/automatic-downloads/retrospective/RSC/lib/dictionaries/cif_core.dic
dictionary named 'cif_core.dic' version 2.4.2 from 2011-04-26.

Automatic conversion script
Id: cif_fix_values 2281 2013-09-26 08:29:07Z andrius 
;
_cod_original_sg_symbol_H-M P21/n
_cod_database_code 7113580

loop_
_symmetry_equiv_pos_as_xyz
'x, y, z'
'-x+1/2, y+1/2, -z+1/2'
'-x, -y, -z'
'x-1/2, -y-1/2, z-1/2'

loop_
_atom_site_label
_atom_site_type_symbol
_atom_site_fract_x
_atom_site_fract_y
_atom_site_fract_z
_atom_site_U_iso_or_equiv
_atom_site_adp_type
_atom_site_occupancy
_atom_site_symmetry_multiplicity
_atom_site_calc_flag
C1 C 0.2930(4) 0.11336(12) 0.2706(3) 0.0374(9) Uani 1 1 d
C2 C 0.4387(5) 0.10934(14) 0.3845(4) 0.0497(10) Uani 1 1 d
C3 C 0.4329(6) 0.13084(17) 0.5157(4) 0.0629(12) Uani 1 1 d
C4 C 0.2816(6) 0.15702(17) 0.5341(4) 0.0632(12) Uani 1 1 d
C5 C 0.1337(5) 0.16106(14) 0.4256(4) 0.0516(10) Uani 1 1 d
C6 C 0.1334(4) 0.13858(12) 0.2905(3) 0.0363(8) Uani 1 1 d
N7 N -0.0135(3) 0.14112(10) 0.1804(3) 0.0367(7) Uani 1 1 d
C8 C -0.0235(4) 0.10626(11) 0.0605(3) 0.0320(7) Uani 1 1 d
C9 C 0.1645(4) 0.10676(12) 0.0082(3) 0.0323(7) Uani 1 1 d
C10 C 0.3136(4) 0.09320(12) 0.1280(4) 0.0387(8) Uani 1 1 d
C11 C -0.1832(6) 0.16150(19) 0.2164(5) 0.0636(12) Uani 1 1 d
C12 C -0.0711(5) 0.05845(13) 0.1187(4) 0.0409(8) Uani 1 1 d
O13 O 0.4426(3) 0.06948(10) 0.1051(3) 0.0572(8) Uani 1 1 d
C14 C -0.1675(4) 0.12092(10) -0.0698(3) 0.0315(8) Uani 1 1 d
C15 C -0.1239(4) 0.16836(11) -0.1258(3) 0.0337(7) Uani 1 1 d
C16 C 0.0555(4) 0.18424(10) -0.1157(3) 0.0356(8) Uani 1 1 d
C17 C 0.2092(4) 0.15477(12) -0.0479(3) 0.0366(8) Uani 1 1 d
O18 O 0.3670(3) 0.16760(11) -0.0380(3) 0.0630(8) Uani 1 1 d
C19 C -0.2631(5) 0.19673(12) -0.1927(4) 0.0430(9) Uani 1 1 d
C20 C -0.2239(6) 0.23919(13) -0.2492(5) 0.0574(11) Uani 1 1 d
C21 C -0.0451(6) 0.25456(16) -0.2393(6) 0.0660(12) Uani 1 1 d
C22 C 0.0943(5) 0.22733(14) -0.1711(4) 0.0536(10) Uani 1 1 d
C23 C -0.1903(4) 0.08547(11) -0.1932(3) 0.0361(8) Uani 1 1 d
C24 C -0.3239(5) 0.05139(13) -0.1962(4) 0.0482(9) Uani 1 1 d
C25 C -0.3490(6) 0.01936(15) -0.3091(5) 0.0626(12) Uani 1 1 d
C26 C -0.2454(6) 0.02096(18) -0.4187(5) 0.0677(13) Uani 1 1 d
C27 C -0.1130(6) 0.05458(18) -0.4194(4) 0.0621(12) Uani 1 1 d
C28 C -0.0864(5) 0.08697(14) -0.3075(4) 0.0460(9) Uani 1 1 d
H29 H 0.552(6) 0.0917(15) 0.367(4) 0.064(12) Uiso 1 1 d
H30 H 0.539(7) 0.1269(19) 0.605(6) 0.093(16) Uiso 1 1 d
H31 H 0.271(6) 0.1703(18) 0.631(6) 0.079(13) Uiso 1 1 d
H32 H 0.034(5) 0.1782(15) 0.449(4) 0.053(11) Uiso 1 1 d
H33 H 0.168(4) 0.0848(11) -0.078(3) 0.029(8) Uiso 1 1 d
H34 H -0.134(11) 0.200(3) 0.237(8) 0.14(2) Uiso 1 1 d
H35 H -0.289(7) 0.164(2) 0.131(6) 0.088(15) Uiso 1 1 d
H36 H -0.231(9) 0.154(3) 0.315(8) 0.13(2) Uiso 1 1 d
H37 H 0.018(6) 0.0491(15) 0.203(4) 0.061(11) Uiso 1 1 d
H38 H -0.193(6) 0.0556(15) 0.148(4) 0.059(11) Uiso 1 1 d
H39 H -0.060(6) 0.033(2) 0.043(5) 0.084(14) Uiso 1 1 d
H40 H -0.288(5) 0.1224(10) -0.042(3) 0.030(8) Uiso 1 1 d
H41 H -0.404(5) 0.1844(12) -0.203(4) 0.043(9) Uiso 1 1 d
H42 H -0.317(6) 0.2543(13) -0.303(4) 0.047(11) Uiso 1 1 d
H43 H -0.014(7) 0.284(2) -0.272(5) 0.082(13) Uiso 1 1 d
H44 H 0.212(6) 0.2385(14) -0.163(4) 0.050(11) Uiso 1 1 d
H45 H -0.404(4) 0.0528(13) -0.112(4) 0.039(8) Uiso 1 1 d
H46 H -0.443(7) -0.0028(19) -0.307(6) 0.088(15) Uiso 1 1 d
H47 H -0.259(6) -0.001(2) -0.494(6) 0.090(15) Uiso 1 1 d
H48 H -0.047(6) 0.0571(17) -0.483(5) 0.061(13) Uiso 1 1 d
H49 H 0.002(5) 0.1102(14) -0.310(4) 0.041(9) Uiso 1 1 d

loop_
_atom_site_aniso_label
_atom_site_aniso_U_11
_atom_site_aniso_U_22
_atom_site_aniso_U_33
_atom_site_aniso_U_23
_atom_site_aniso_U_13
_atom_site_aniso_U_12
C1 0.036(2) 0.0415(18) 0.0339(18) 0.0025(15) 0.0007(13) -0.0047(14)
C2 0.044(2) 0.054(2) 0.047(2) 0.0048(18) -0.0074(16) -0.0040(16)
C3 0.061(3) 0.080(3) 0.042(2) 0.002(2) -0.0129(19) -0.009(2)
C4 0.074(3) 0.082(3) 0.032(2) -0.013(2) 0.0023(17) -0.014(2)
C5 0.059(3) 0.058(3) 0.039(2) -0.0082(17) 0.0119(16) -0.0057(18)
C6 0.0387(17) 0.0393(19) 0.0310(17) 0.0022(13) 0.0050(11) -0.0075(14)
N7 0.0348(13) 0.0408(16) 0.0348(15) -0.0071(12) 0.0054(10) 0.0034(11)
C8 0.0326(17) 0.0315(15) 0.0319(17) -0.0020(12) 0.0035(12) -0.0002(12)
C9 0.0269(17) 0.0386(16) 0.0315(17) -0.0045(14) 0.0045(11) 0.0022(12)
C10 0.0301(19) 0.0397(18) 0.047(2) 0.0014(14) 0.0059(13) 0.0019(12)
C11 0.044(2) 0.088(4) 0.059(2) -0.025(2) 0.0084(19) 0.019(2)
C12 0.037(2) 0.0383(18) 0.047(2) 0.0066(17) 0.0022(15) -0.0041(13)
O13 0.0392(14) 0.0700(18) 0.0621(16) -0.0025(14) 0.0056(10) 0.0206(12)
C14 0.0245(18) 0.0309(16) 0.0390(18) 0.0002(12) 0.0044(13) -0.0016(10)
C15 0.0354(18) 0.0316(16) 0.0345(16) -0.0042(13) 0.0065(11) -0.0009(12)
C16 0.0326(18) 0.0343(17) 0.0403(18) -0.0002(14) 0.0068(12) -0.0030(11)
C17 0.0270(19) 0.0471(19) 0.0368(17) -0.0020(14) 0.0083(11) -0.0042(13)
O18 0.0334(15) 0.077(2) 0.0791(19) 0.0247(16) 0.0078(11) -0.0099(12)
C19 0.0384(19) 0.0401(18) 0.050(2) 0.0028(15) 0.0033(14) 0.0004(14)
C20 0.055(3) 0.044(2) 0.070(3) 0.0114(19) -0.0009(19) 0.0084(18)
C21 0.068(3) 0.039(2) 0.092(3) 0.021(2) 0.013(2) -0.0030(17)
C22 0.049(2) 0.042(2) 0.070(3) 0.0085(18) 0.0095(17) -0.0105(16)
C23 0.0367(18) 0.0338(17) 0.0350(18) 0.0013(13) -0.0054(13) 0.0002(12)
C24 0.051(2) 0.041(2) 0.048(2) 0.0028(17) -0.0110(16) -0.0098(14)
C25 0.069(3) 0.042(2) 0.069(3) -0.002(2) -0.022(2) -0.0077(19)
C26 0.080(3) 0.057(2) 0.058(3) -0.021(2) -0.022(2) 0.014(2)
C27 0.067(3) 0.075(3) 0.043(2) -0.013(2) 0.002(2) 0.012(2)
C28 0.048(2) 0.049(2) 0.040(2) -0.0066(16) 0.0022(14) -0.0009(16)

loop_
_atom_type_symbol
_atom_type_description
_atom_type_scat_dispersion_real
_atom_type_scat_dispersion_imag
_atom_type_scat_source
C C 0.0033 0.0016 'International Tables Vol C Tables 4.2.6.8 and 6.1.1.4'
H H 0.0000 0.0000 'International Tables Vol C Tables 4.2.6.8 and 6.1.1.4'
N N 0.0061 0.0033 'International Tables Vol C Tables 4.2.6.8 and 6.1.1.4'
O O 0.0106 0.0060 'International Tables Vol C Tables 4.2.6.8 and 6.1.1.4'

loop_
_geom_angle_atom_site_label_1
_geom_angle_atom_site_label_2
_geom_angle_atom_site_label_3
_geom_angle
C2 C1 C6 120.8(3)
C2 C1 C10 118.6(3)
C6 C1 C10 120.5(3)
C3 C2 C1 121.0(4)
C2 C3 C4 118.7(3)
C3 C4 C5 122.0(4)
C4 C5 C6 120.8(4)
N7 C6 C5 122.4(3)
N7 C6 C1 120.9(3)
C5 C6 C1 116.7(3)
C6 N7 C11 117.7(3)
C6 N7 C8 117.8(3)
C11 N7 C8 118.8(3)
N7 C8 C9 105.8(2)
N7 C8 C12 109.6(3)
C9 C8 C12 112.2(3)
N7 C8 C14 110.7(2)
C9 C8 C14 107.9(2)
C12 C8 C14 110.5(2)
C10 C9 C8 111.7(2)
C10 C9 C17 108.4(2)
C8 C9 C17 111.2(3)
O13 C10 C1 123.9(3)
O13 C10 C9 122.1(3)
C1 C10 C9 113.9(3)
C15 C14 C23 110.9(2)
C15 C14 C8 110.9(2)
C23 C14 C8 113.2(2)
C16 C15 C19 118.4(3)
C16 C15 C14 121.2(3)
C19 C15 C14 120.3(3)
C22 C16 C15 120.7(3)
C22 C16 C17 118.9(3)
C15 C16 C17 120.4(3)
O18 C17 C16 121.9(3)
O18 C17 C9 119.9(3)
C16 C17 C9 118.2(3)
C20 C19 C15 120.7(3)
C19 C20 C21 120.4(4)
C22 C21 C20 119.7(4)
C21 C22 C16 120.0(4)
C28 C23 C24 118.1(3)
C28 C23 C14 122.2(3)
C24 C23 C14 119.7(3)
C25 C24 C23 120.6(4)
C26 C25 C24 120.7(4)
C25 C26 C27 120.1(4)
C26 C27 C28 120.0(4)
C23 C28 C27 120.6(4)

loop_
_geom_bond_atom_site_label_1
_geom_bond_atom_site_label_2
_geom_bond_distance
C1 C2 1.406(5)
C1 C6 1.417(5)
C1 C10 1.468(5)
C2 C3 1.368(6)
C3 C4 1.377(7)
C4 C5 1.386(6)
C5 C6 1.407(5)
C6 N7 1.387(4)
N7 C11 1.461(4)
N7 C8 1.491(4)
C8 C9 1.529(5)
C8 C12 1.537(5)
C8 C14 1.556(4)
C9 C10 1.505(5)
C9 C17 1.530(5)
C10 O13 1.213(4)
C14 C15 1.512(4)
C14 C23 1.525(4)
C15 C16 1.392(4)
C15 C19 1.392(5)
C16 C22 1.388(5)
C16 C17 1.487(4)
C17 O18 1.214(4)
C19 C20 1.377(5)
C20 C21 1.383(6)
C21 C22 1.378(6)
C23 C28 1.386(5)
C23 C24 1.390(5)
C24 C25 1.388(6)
C25 C26 1.350(7)
C26 C27 1.377(7)
C27 C28 1.389(6)
